data_7244889
loop_
_publ_author_name
'Zhou, Pengxin'
'Deng, Lanlan'
'Han, Zengtao'
'Zhao, Xiaolong'
'Zhang, Zhe'
'Huo, Shuhui'

_publ_section_title
;
 Benzo[de]isoquinoline-1,3-dione condensed asymmetric azaacenes as strong
 acceptors
;
_journal_issue 21
_journal_name_full 'RSC Advances'
_journal_page_first 13480
_journal_page_last 13486
_journal_paper_doi 10.1039/D2RA01074G
_journal_volume 12
_journal_year 2022
_chemical_formula_sum 'C62 H67 N5 O2 Si2'
_chemical_formula_weight 970.38
_space_group_crystal_system triclinic
_space_group_IT_number 2
_space_group_name_Hall '-P 1'
_space_group_name_H-M_alt 'P -1'
_atom_sites_solution_hydrogens geom
_audit_creation_method SHELXL-2018/3
_audit_update_record
;
2022-02-07 deposited with the CCDC.	2022-04-19 downloaded from the CCDC.
;
_cell_angle_alpha 112.588(6)
_cell_angle_beta 92.604(4)
_cell_angle_gamma 102.434(4)
_cell_formula_units_Z 2
_cell_length_a 8.5903(3)
_cell_length_b 17.6173(12)
_cell_length_c 19.5808(11)
_cell_measurement_temperature 150(2)
_cell_volume 2644.7(3)
_computing_structure_refinement 'SHELXL-2018/3 (Sheldrick, 2018)'
_diffrn_ambient_temperature 150(2)
_diffrn_measured_fraction_theta_full 0.974
_diffrn_measured_fraction_theta_max 0.902
_diffrn_radiation_type CuK\a
_diffrn_radiation_wavelength 1.54184
_diffrn_reflns_av_R_equivalents 0.0869
_diffrn_reflns_av_unetI/netI 0.0914
_diffrn_reflns_Laue_measured_fraction_full 0.974
_diffrn_reflns_Laue_measured_fraction_max 0.902
_diffrn_reflns_limit_h_max 10
_diffrn_reflns_limit_h_min -9
_diffrn_reflns_limit_k_max 22
_diffrn_reflns_limit_k_min -22
_diffrn_reflns_limit_l_max 24
_diffrn_reflns_limit_l_min -24
_diffrn_reflns_number 29712
_diffrn_reflns_point_group_measured_fraction_full 0.974
_diffrn_reflns_point_group_measured_fraction_max 0.902
_diffrn_reflns_theta_full 67.684
_diffrn_reflns_theta_max 77.847
_diffrn_reflns_theta_min 2.469
_exptl_absorpt_coefficient_mu 0.985
_exptl_crystal_density_diffrn 1.219
_exptl_crystal_F_000 1036
_refine_diff_density_max 0.594
_refine_diff_density_min -0.675
_refine_diff_density_rms 0.112
_refine_ls_extinction_coef 0.0013(3)
_refine_ls_extinction_expression Fc^*^=kFc[1+0.001xFc^2^\l^3^/sin(2\q)]^-1/4^
_refine_ls_extinction_method 'SHELXL-2018/3 (Sheldrick 2018)'
_refine_ls_goodness_of_fit_ref 1.005
_refine_ls_hydrogen_treatment constr
_refine_ls_matrix_type full
_refine_ls_number_parameters 654
_refine_ls_number_reflns 10176
_refine_ls_number_restraints 0
_refine_ls_restrained_S_all 1.005
_refine_ls_R_factor_all 0.1323
_refine_ls_R_factor_gt 0.0844
_refine_ls_shift/su_max 0.000
_refine_ls_shift/su_mean 0.000
_refine_ls_structure_factor_coef Fsqd
_refine_ls_weighting_details 'w=1/[\s^2^(Fo^2^)+(0.1597P)^2^] where P=(Fo^2^+2Fc^2^)/3'
_refine_ls_weighting_scheme calc
_refine_ls_wR_factor_gt 0.2208
_refine_ls_wR_factor_ref 0.2597
_reflns_Friedel_coverage 0.000
_reflns_number_gt 5919
_reflns_number_total 10176
_reflns_threshold_expression 'I > 2\s(I)'
_cod_data_source_file d2ra01074g2.cif
_cod_data_source_block fc6_auto
_cod_database_code 7244889
_shelx_shelxl_version_number 2018/3
_shelx_space_group_comment
;
The symmetry employed for this shelxl refinement is uniquely defined
by the following loop, which should always be used as a source of
symmetry information in preference to the above space-group names.
They are only intended as comments.
;

loop_
_space_group_symop_operation_xyz
'x, y, z'
'-x, -y, -z'

loop_
_atom_site_label
_atom_site_type_symbol
_atom_site_fract_x
_atom_site_fract_y
_atom_site_fract_z
_atom_site_U_iso_or_equiv
_atom_site_adp_type
_atom_site_occupancy
_atom_site_site_symmetry_order
_atom_site_calc_flag
_atom_site_refinement_flags_posn
_atom_site_refinement_flags_adp
_atom_site_refinement_flags_occupancy
_atom_site_disorder_assembly
_atom_site_disorder_group
Si1 Si 0.99521(11) 0.77971(7) 0.08104(5) 0.0459(3) Uani 1 1 d . . . . .
Si2 Si 0.85956(13) 0.73314(7) 0.65966(6) 0.0521(3) Uani 1 1 d . . . . .
O1 O -0.1906(3) 0.4716(2) 0.07144(17) 0.0634(8) Uani 1 1 d . . . . .
O2 O -0.2873(3) 0.52208(19) 0.31020(17) 0.0619(8) Uani 1 1 d . . . . .
N1 N 0.6586(3) 0.6868(2) 0.25324(17) 0.0465(7) Uani 1 1 d . . . . .
N2 N -0.2357(3) 0.4941(2) 0.19103(19) 0.0517(8) Uani 1 1 d . . . . .
N3 N 0.6072(3) 0.69898(19) 0.40209(17) 0.0453(7) Uani 1 1 d . . . . .
N4 N 1.1698(3) 0.8251(2) 0.48507(17) 0.0449(7) Uani 1 1 d . . . . .
N5 N 1.2163(3) 0.81905(19) 0.34149(17) 0.0449(7) Uani 1 1 d . . . . .
C1 C 0.5194(4) 0.6590(2) 0.2706(2) 0.0444(8) Uani 1 1 d . . . . .
C2 C 0.3630(4) 0.6175(2) 0.2208(2) 0.0455(8) Uani 1 1 d . . . . .
C3 C 0.3123(4) 0.5908(2) 0.1461(2) 0.0482(9) Uani 1 1 d . . . . .
H3 H 0.386883 0.597602 0.113222 0.058 Uiso 1 1 calc R U . . .
C4 C 0.1472(4) 0.5529(3) 0.1189(2) 0.0502(9) Uani 1 1 d . . . . .
H4 H 0.111221 0.534139 0.067086 0.060 Uiso 1 1 calc R U . . .
C5 C 0.0368(4) 0.5424(2) 0.1656(2) 0.0482(9) Uani 1 1 d . . . . .
C6 C -0.1369(4) 0.5002(2) 0.1373(2) 0.0498(9) Uani 1 1 d . . . . .
C7 C -0.1882(4) 0.5266(2) 0.2687(2) 0.0509(9) Uani 1 1 d . . . . .
C8 C -0.0146(4) 0.5635(2) 0.2951(2) 0.0467(8) Uani 1 1 d . . . . .
C9 C 0.0875(4) 0.5702(2) 0.2423(2) 0.0461(8) Uani 1 1 d . . . . .
C10 C 0.2512(4) 0.6061(2) 0.2683(2) 0.0433(8) Uani 1 1 d . . . . .
C11 C 0.3180(4) 0.6340(2) 0.3435(2) 0.0451(8) Uani 1 1 d . . . . .
C12 C 0.2175(4) 0.6267(2) 0.3945(2) 0.0480(9) Uani 1 1 d . . . . .
H12 H 0.259429 0.644666 0.445519 0.058 Uiso 1 1 calc R U . . .
C13 C 0.0499(4) 0.5918(2) 0.3697(2) 0.0501(9) Uani 1 1 d . . . . .
H13 H -0.020234 0.587618 0.404921 0.060 Uiso 1 1 calc R U . . .
C14 C 0.4922(4) 0.6675(2) 0.3455(2) 0.0451(8) Uani 1 1 d . . . . .
C15 C 0.7572(4) 0.7275(2) 0.3853(2) 0.0439(8) Uani 1 1 d . . . . .
C16 C 0.8895(4) 0.7595(2) 0.44298(19) 0.0445(8) Uani 1 1 d . . . . .
C17 C 1.0446(4) 0.7929(2) 0.4285(2) 0.0444(8) Uani 1 1 d . . . . .
C18 C 1.0681(4) 0.7906(2) 0.3569(2) 0.0442(8) Uani 1 1 d . . . . .
C19 C 0.9354(4) 0.7573(2) 0.2985(2) 0.0446(8) Uani 1 1 d . . . . .
C20 C 0.7830(4) 0.7237(2) 0.3128(2) 0.0435(8) Uani 1 1 d . . . . .
C21 C 1.3382(4) 0.8489(2) 0.3967(2) 0.0442(8) Uani 1 1 d . . . . .
C22 C 1.5006(4) 0.8784(2) 0.3813(2) 0.0471(9) Uani 1 1 d . . . . .
C23 C 1.5254(4) 0.8714(3) 0.3093(2) 0.0513(9) Uani 1 1 d . . . . .
H23 H 1.436826 0.846178 0.270220 0.062 Uiso 1 1 calc R U . . .
C24 C 1.6765(4) 0.9005(3) 0.2942(2) 0.0551(10) Uani 1 1 d . . . . .
H24 H 1.692433 0.895709 0.245123 0.066 Uiso 1 1 calc R U . . .
C25 C 1.8052(4) 0.9369(3) 0.3518(2) 0.0554(10) Uani 1 1 d . . . . .
H25 H 1.909910 0.957224 0.342017 0.066 Uiso 1 1 calc R U . . .
C26 C 1.7823(4) 0.9439(3) 0.4224(2) 0.0533(10) Uani 1 1 d . . . . .
H26 H 1.872035 0.969358 0.460959 0.064 Uiso 1 1 calc R U . . .
C27 C 1.6305(4) 0.9145(2) 0.4397(2) 0.0477(9) Uani 1 1 d . . . . .
C28 C 1.6051(4) 0.9208(2) 0.5147(2) 0.0477(9) Uani 1 1 d . . . . .
C29 C 1.7317(4) 0.9578(3) 0.5753(2) 0.0558(10) Uani 1 1 d . . . . .
H29 H 1.837721 0.978064 0.566863 0.067 Uiso 1 1 calc R U . . .
C30 C 1.7054(4) 0.9653(3) 0.6452(2) 0.0573(10) Uani 1 1 d . . . . .
H30 H 1.792374 0.992337 0.685069 0.069 Uiso 1 1 calc R U . . .
C31 C 1.5525(5) 0.9338(3) 0.6593(2) 0.0592(11) Uani 1 1 d . . . . .
H31 H 1.535576 0.937375 0.707951 0.071 Uiso 1 1 calc R U . . .
C32 C 1.4262(4) 0.8973(3) 0.6013(2) 0.0528(9) Uani 1 1 d . . . . .
H32 H 1.321205 0.876567 0.610524 0.063 Uiso 1 1 calc R U . . .
C33 C 1.4503(4) 0.8904(2) 0.5302(2) 0.0458(8) Uani 1 1 d . . . . .
C34 C 1.3142(4) 0.8535(2) 0.4693(2) 0.0444(8) Uani 1 1 d . . . . .
C35 C 0.9550(4) 0.7612(2) 0.2280(2) 0.0456(8) Uani 1 1 d . . . . .
C36 C 0.9695(4) 0.7677(2) 0.1695(2) 0.0466(8) Uani 1 1 d . . . . .
C37 C 0.9087(4) 0.8706(3) 0.0837(2) 0.0526(9) Uani 1 1 d . . . . .
H37 H 0.954662 0.918202 0.133364 0.063 Uiso 1 1 calc R U . . .
C38 C 0.9591(6) 0.9055(3) 0.0251(3) 0.0688(12) Uani 1 1 d . . . . .
H38A H 1.076858 0.920809 0.029321 0.103 Uiso 1 1 calc R U . . .
H38B H 0.918949 0.955896 0.033524 0.103 Uiso 1 1 calc R U . . .
H38C H 0.913747 0.861935 -0.024974 0.103 Uiso 1 1 calc R U . . .
C39 C 0.7263(5) 0.8518(3) 0.0818(3) 0.0651(11) Uani 1 1 d . . . . .
H39A H 0.673905 0.813337 0.031047 0.098 Uiso 1 1 calc R U . . .
H39B H 0.692626 0.904988 0.096725 0.098 Uiso 1 1 calc R U . . .
H39C H 0.695180 0.825071 0.116419 0.098 Uiso 1 1 calc R U . . .
C40 C 0.8952(4) 0.6732(3) 0.0043(2) 0.0522(9) Uani 1 1 d . . . . .
H40 H 0.962232 0.633791 0.005729 0.063 Uiso 1 1 calc R U . . .
C41 C 0.8965(6) 0.6754(3) -0.0731(2) 0.0679(12) Uani 1 1 d . . . . .
H41A H 0.828092 0.711390 -0.078163 0.102 Uiso 1 1 calc R U . . .
H41B H 0.855425 0.617659 -0.111675 0.102 Uiso 1 1 calc R U . . .
H41C H 1.006972 0.698589 -0.079123 0.102 Uiso 1 1 calc R U . . .
C42 C 0.7259(5) 0.6345(3) 0.0153(3) 0.0658(12) Uani 1 1 d . . . . .
H42A H 0.728707 0.634793 0.065435 0.099 Uiso 1 1 calc R U . . .
H42B H 0.687794 0.575949 -0.022132 0.099 Uiso 1 1 calc R U . . .
H42C H 0.652843 0.668048 0.009480 0.099 Uiso 1 1 calc R U . . .
C43 C 1.2195(4) 0.8094(3) 0.0805(2) 0.0544(10) Uani 1 1 d . . . . .
H43 H 1.238546 0.813968 0.032066 0.065 Uiso 1 1 calc R U . . .
C44 C 1.2961(5) 0.7418(3) 0.0862(3) 0.0629(11) Uani 1 1 d . . . . .
H44A H 1.275025 0.734772 0.132501 0.094 Uiso 1 1 calc R U . . .
H44B H 1.412620 0.759147 0.086660 0.094 Uiso 1 1 calc R U . . .
H44C H 1.250297 0.687892 0.043290 0.094 Uiso 1 1 calc R U . . .
C45 C 1.2970(5) 0.8963(3) 0.1443(3) 0.0641(12) Uani 1 1 d . . . . .
H45A H 1.251103 0.939758 0.137712 0.096 Uiso 1 1 calc R U . . .
H45B H 1.413532 0.910717 0.143701 0.096 Uiso 1 1 calc R U . . .
H45C H 1.275861 0.893806 0.192295 0.096 Uiso 1 1 calc R U . . .
C46 C 0.8703(4) 0.7545(2) 0.5134(2) 0.0478(9) Uani 1 1 d . . . . .
C47 C 0.8614(4) 0.7463(3) 0.5707(2) 0.0491(9) Uani 1 1 d . . . . .
C48 C 0.6553(6) 0.6700(3) 0.6601(3) 0.0746(14) Uani 1 1 d . . . . .
H48 H 0.655581 0.665271 0.709345 0.089 Uiso 1 1 calc R U . . .
C49 C 0.6098(7) 0.5799(4) 0.5994(4) 0.104(2) Uani 1 1 d . . . . .
H49A H 0.604886 0.582126 0.550129 0.156 Uiso 1 1 calc R U . . .
H49B H 0.504326 0.549477 0.604703 0.156 Uiso 1 1 calc R U . . .
H49C H 0.690839 0.550066 0.604363 0.156 Uiso 1 1 calc R U . . .
C50 C 0.5257(6) 0.7167(4) 0.6543(4) 0.0930(18) Uani 1 1 d . . . . .
H50A H 0.554785 0.774123 0.694052 0.139 Uiso 1 1 calc R U . . .
H50B H 0.421285 0.685400 0.659714 0.139 Uiso 1 1 calc R U . . .
H50C H 0.518879 0.720168 0.605559 0.139 Uiso 1 1 calc R U . . .
C51 C 0.9046(5) 0.8452(3) 0.7356(2) 0.0613(11) Uani 1 1 d . . . . .
H51 H 0.817264 0.870764 0.726013 0.074 Uiso 1 1 calc R U . . .
C52 C 1.0619(6) 0.8999(3) 0.7291(3) 0.0786(14) Uani 1 1 d . . . . .
H52A H 1.152018 0.878587 0.740249 0.118 Uiso 1 1 calc R U . . .
H52B H 1.075824 0.958790 0.764760 0.118 Uiso 1 1 calc R U . . .
H52C H 1.058967 0.897513 0.678257 0.118 Uiso 1 1 calc R U . . .
C53 C 0.9009(7) 0.8490(4) 0.8138(3) 0.0814(15) Uani 1 1 d . . . . .
H53A H 0.800332 0.811365 0.815569 0.122 Uiso 1 1 calc R U . . .
H53B H 0.907435 0.907376 0.848676 0.122 Uiso 1 1 calc R U . . .
H53C H 0.992601 0.830596 0.827962 0.122 Uiso 1 1 calc R U . . .
C54 C 1.0239(6) 0.6801(3) 0.6672(3) 0.0672(12) Uani 1 1 d . . . . .
H54 H 1.126820 0.725704 0.684366 0.081 Uiso 1 1 calc R U . . .
C55 C 1.0454(6) 0.6128(3) 0.5936(3) 0.0770(14) Uani 1 1 d . . . . .
H55A H 1.135902 0.590191 0.601897 0.116 Uiso 1 1 calc R U . . .
H55B H 1.067322 0.638328 0.557410 0.116 Uiso 1 1 calc R U . . .
H55C H 0.946860 0.566570 0.574115 0.116 Uiso 1 1 calc R U . . .
C56 C 1.0071(9) 0.6432(4) 0.7271(3) 0.103(2) Uani 1 1 d . . . . .
H56A H 0.999291 0.687727 0.774938 0.154 Uiso 1 1 calc R U . . .
H56B H 1.101606 0.622166 0.732629 0.154 Uiso 1 1 calc R U . . .
H56C H 0.909813 0.596358 0.711857 0.154 Uiso 1 1 calc R U . . .
C57 C -0.4091(4) 0.4518(3) 0.1644(3) 0.0607(11) Uani 1 1 d . . . . .
H57A H -0.433892 0.444029 0.111925 0.073 Uiso 1 1 calc R U . . .
H57B H -0.473963 0.488825 0.194849 0.073 Uiso 1 1 calc R U . . .
C58 C -0.4566(5) 0.3659(3) 0.1691(3) 0.0693(13) Uani 1 1 d . . . . .
H58A H -0.424320 0.373969 0.221106 0.083 Uiso 1 1 calc R U . . .
H58B H -0.575457 0.345342 0.158379 0.083 Uiso 1 1 calc R U . . .
C59 C -0.3879(5) 0.2993(3) 0.1189(3) 0.0718(13) Uani 1 1 d . . . . .
H59A H -0.268905 0.318926 0.128687 0.086 Uiso 1 1 calc R U . . .
H59B H -0.422580 0.288788 0.066434 0.086 Uiso 1 1 calc R U . . .
C60 C -0.4413(7) 0.2162(4) 0.1298(4) 0.0880(17) Uani 1 1 d . . . . .
H60A H -0.409989 0.229008 0.183065 0.106 Uiso 1 1 calc R U . . .
H60B H -0.560379 0.198027 0.119711 0.106 Uiso 1 1 calc R U . . .
C61 C -0.3806(8) 0.1440(4) 0.0852(5) 0.107(2) Uani 1 1 d . . . . .
H61A H -0.261415 0.161307 0.093465 0.128 Uiso 1 1 calc R U . . .
H61B H -0.416691 0.127776 0.031620 0.128 Uiso 1 1 calc R U . . .
C62 C -0.4361(10) 0.0685(4) 0.1036(5) 0.117(2) Uani 1 1 d . . . . .
H62A H -0.384601 0.023826 0.075287 0.175 Uiso 1 1 calc R U . . .
H62B H -0.553266 0.047284 0.090471 0.175 Uiso 1 1 calc R U . . .
H62C H -0.406616 0.085047 0.157264 0.175 Uiso 1 1 calc R U . . .

loop_
_atom_site_aniso_label
_atom_site_aniso_U_11
_atom_site_aniso_U_22
_atom_site_aniso_U_33
_atom_site_aniso_U_23
_atom_site_aniso_U_13
_atom_site_aniso_U_12
Si1 0.0402(5) 0.0554(6) 0.0375(5) 0.0215(4) -0.0008(4) -0.0009(4)
Si2 0.0543(6) 0.0584(6) 0.0391(5) 0.0224(5) 0.0011(4) 0.0013(5)
O1 0.0471(14) 0.0707(19) 0.0559(18) 0.0199(14) -0.0126(13) -0.0034(13)
O2 0.0358(12) 0.0704(19) 0.0631(18) 0.0180(15) 0.0033(12) -0.0020(12)
N1 0.0382(14) 0.0537(18) 0.0407(16) 0.0193(14) -0.0028(12) -0.0010(13)
N2 0.0345(14) 0.0547(19) 0.057(2) 0.0204(15) -0.0051(14) 0.0001(13)
N3 0.0363(14) 0.0478(17) 0.0459(17) 0.0190(13) -0.0003(13) -0.0002(12)
N4 0.0356(14) 0.0504(17) 0.0394(16) 0.0159(13) -0.0046(12) -0.0012(12)
N5 0.0348(14) 0.0496(17) 0.0441(17) 0.0193(13) -0.0013(12) -0.0008(12)
C1 0.0355(16) 0.050(2) 0.0446(19) 0.0231(16) 0.0007(15) -0.0005(14)
C2 0.0393(17) 0.049(2) 0.0429(19) 0.0182(16) -0.0018(15) 0.0016(15)
C3 0.0419(17) 0.054(2) 0.042(2) 0.0194(16) -0.0021(15) -0.0007(15)
C4 0.0448(18) 0.055(2) 0.042(2) 0.0178(17) -0.0046(16) 0.0007(16)
C5 0.0405(17) 0.047(2) 0.049(2) 0.0177(16) -0.0058(16) 0.0009(15)
C6 0.0426(18) 0.048(2) 0.050(2) 0.0169(17) -0.0083(17) 0.0029(16)
C7 0.0397(18) 0.048(2) 0.055(2) 0.0149(17) 0.0029(17) 0.0019(15)
C8 0.0398(17) 0.045(2) 0.049(2) 0.0159(16) 0.0012(16) 0.0039(15)
C9 0.0399(17) 0.0416(19) 0.051(2) 0.0177(16) -0.0012(16) 0.0023(14)
C10 0.0353(16) 0.0465(19) 0.0425(19) 0.0180(15) -0.0003(14) 0.0001(14)
C11 0.0395(17) 0.048(2) 0.0406(19) 0.0168(16) -0.0004(15) 0.0007(15)
C12 0.0395(17) 0.054(2) 0.045(2) 0.0199(17) 0.0004(15) 0.0023(15)
C13 0.0391(17) 0.051(2) 0.052(2) 0.0184(17) 0.0037(16) -0.0003(15)
C14 0.0385(17) 0.048(2) 0.0421(19) 0.0176(16) -0.0041(15) 0.0009(14)
C15 0.0348(16) 0.050(2) 0.0414(19) 0.0192(16) -0.0017(14) 0.0001(14)
C16 0.0413(17) 0.050(2) 0.0358(18) 0.0182(15) -0.0019(14) -0.0008(15)
C17 0.0358(16) 0.047(2) 0.0411(19) 0.0147(15) -0.0035(14) -0.0019(14)
C18 0.0369(16) 0.048(2) 0.0429(19) 0.0195(16) -0.0002(15) 0.0008(14)
C19 0.0375(16) 0.048(2) 0.0419(19) 0.0178(16) -0.0007(15) -0.0005(14)
C20 0.0356(16) 0.048(2) 0.0419(19) 0.0198(16) -0.0028(14) -0.0004(14)
C21 0.0404(17) 0.0443(19) 0.0394(18) 0.0150(15) -0.0041(15) -0.0008(14)
C22 0.0374(17) 0.048(2) 0.048(2) 0.0182(16) -0.0049(15) -0.0019(15)
C23 0.0410(18) 0.057(2) 0.048(2) 0.0209(18) -0.0033(16) 0.0005(16)
C24 0.0399(18) 0.069(3) 0.053(2) 0.028(2) 0.0049(17) 0.0007(17)
C25 0.0337(17) 0.064(2) 0.061(3) 0.025(2) 0.0017(17) -0.0005(16)
C26 0.0361(17) 0.061(2) 0.055(2) 0.0232(19) -0.0029(16) -0.0012(16)
C27 0.0382(17) 0.047(2) 0.050(2) 0.0172(17) -0.0010(16) 0.0026(15)
C28 0.0375(17) 0.049(2) 0.049(2) 0.0167(16) -0.0053(15) 0.0031(15)
C29 0.0369(17) 0.065(3) 0.055(2) 0.022(2) -0.0054(17) -0.0003(16)
C30 0.0401(18) 0.069(3) 0.049(2) 0.0179(19) -0.0111(17) 0.0003(17)
C31 0.051(2) 0.072(3) 0.043(2) 0.0191(19) -0.0061(17) 0.0032(19)
C32 0.0416(18) 0.062(2) 0.046(2) 0.0194(18) -0.0032(16) 0.0020(16)
C33 0.0361(16) 0.047(2) 0.045(2) 0.0158(16) -0.0037(15) 0.0008(14)
C34 0.0387(17) 0.0437(19) 0.046(2) 0.0180(16) -0.0022(15) 0.0025(14)
C35 0.0337(16) 0.050(2) 0.044(2) 0.0165(16) -0.0033(14) -0.0010(14)
C36 0.0388(17) 0.052(2) 0.043(2) 0.0187(16) -0.0028(15) 0.0015(15)
C37 0.051(2) 0.055(2) 0.046(2) 0.0205(17) 0.0016(17) 0.0034(17)
C38 0.073(3) 0.072(3) 0.066(3) 0.038(2) 0.009(2) 0.012(2)
C39 0.053(2) 0.070(3) 0.069(3) 0.027(2) 0.003(2) 0.010(2)
C40 0.0462(19) 0.056(2) 0.047(2) 0.0207(17) -0.0037(16) 0.0002(16)
C41 0.070(3) 0.071(3) 0.046(2) 0.013(2) -0.004(2) 0.007(2)
C42 0.052(2) 0.062(3) 0.065(3) 0.019(2) -0.008(2) -0.0065(19)
C43 0.0443(18) 0.067(3) 0.049(2) 0.0298(19) 0.0031(16) -0.0033(17)
C44 0.047(2) 0.069(3) 0.069(3) 0.029(2) 0.0072(19) 0.0070(19)
C45 0.0411(19) 0.066(3) 0.075(3) 0.028(2) -0.0038(19) -0.0048(18)
C46 0.0356(16) 0.051(2) 0.044(2) 0.0140(16) -0.0055(15) -0.0013(15)
C47 0.0438(18) 0.059(2) 0.0380(19) 0.0203(17) -0.0005(15) -0.0001(16)
C48 0.071(3) 0.088(3) 0.059(3) 0.035(3) 0.013(2) -0.001(2)
C49 0.080(3) 0.082(4) 0.107(5) 0.017(3) 0.014(3) -0.024(3)
C50 0.056(3) 0.118(5) 0.098(4) 0.045(4) 0.013(3) 0.004(3)
C51 0.066(2) 0.062(3) 0.051(2) 0.021(2) 0.0069(19) 0.010(2)
C52 0.086(3) 0.061(3) 0.067(3) 0.013(2) 0.005(3) 0.000(2)
C53 0.096(3) 0.087(4) 0.048(3) 0.019(2) 0.009(2) 0.011(3)
C54 0.068(3) 0.063(3) 0.059(3) 0.023(2) -0.011(2) 0.004(2)
C55 0.072(3) 0.076(3) 0.076(3) 0.024(3) -0.001(2) 0.019(2)
C56 0.166(6) 0.079(4) 0.071(4) 0.034(3) -0.010(4) 0.044(4)
C57 0.0323(17) 0.065(3) 0.069(3) 0.019(2) -0.0064(18) -0.0011(16)
C58 0.045(2) 0.071(3) 0.071(3) 0.020(2) -0.004(2) -0.007(2)
C59 0.057(2) 0.068(3) 0.078(3) 0.028(2) -0.001(2) -0.003(2)
C60 0.079(3) 0.074(3) 0.099(4) 0.033(3) 0.019(3) 0.000(3)
C61 0.105(4) 0.087(4) 0.128(6) 0.050(4) 0.014(4) 0.010(4)
C62 0.152(6) 0.079(4) 0.133(6) 0.061(4) 0.029(5) 0.018(4)

loop_
_atom_type_symbol
_atom_type_description
_atom_type_scat_dispersion_real
_atom_type_scat_dispersion_imag
_atom_type_scat_source
C C 0.0181 0.0091 'International Tables Vol C Tables 4.2.6.8 and 6.1.1.4'
H H 0.0000 0.0000 'International Tables Vol C Tables 4.2.6.8 and 6.1.1.4'
N N 0.0311 0.0180 'International Tables Vol C Tables 4.2.6.8 and 6.1.1.4'
O O 0.0492 0.0322 'International Tables Vol C Tables 4.2.6.8 and 6.1.1.4'
Si Si 0.2541 0.3302 'International Tables Vol C Tables 4.2.6.8 and 6.1.1.4'

loop_
_geom_angle_atom_site_label_1
_geom_angle_atom_site_label_2
_geom_angle_atom_site_label_3
_geom_angle
_geom_angle_site_symmetry_1
_geom_angle_site_symmetry_3
_geom_angle_publ_flag
C36 Si1 C40 106.21(18) . . ?
C36 Si1 C43 105.74(17) . . ?
C40 Si1 C43 111.85(19) . . ?
C36 Si1 C37 107.44(18) . . ?
C40 Si1 C37 115.60(18) . . ?
C43 Si1 C37 109.40(18) . . ?
C47 Si2 C48 108.5(2) . . ?
C47 Si2 C54 107.6(2) . . ?
C48 Si2 C54 113.0(3) . . ?
C47 Si2 C51 105.5(2) . . ?
C48 Si2 C51 111.1(2) . . ?
C54 Si2 C51 110.9(2) . . ?
C1 N1 C20 114.0(3) . . ?
C6 N2 C7 126.6(3) . . ?
C6 N2 C57 117.4(3) . . ?
C7 N2 C57 116.0(3) . . ?
C14 N3 C15 114.0(3) . . ?
C34 N4 C17 116.8(3) . . ?
C21 N5 C18 117.1(3) . . ?
N1 C1 C14 124.1(3) . . ?
N1 C1 C2 127.7(3) . . ?
C14 C1 C2 108.2(3) . . ?
C3 C2 C10 119.8(3) . . ?
C3 C2 C1 135.8(3) . . ?
C10 C2 C1 104.5(3) . . ?
C2 C3 C4 118.7(4) . . ?
C5 C4 C3 121.6(4) . . ?
C4 C5 C9 120.0(3) . . ?
C4 C5 C6 122.2(4) . . ?
C9 C5 C6 117.8(3) . . ?
O1 C6 N2 121.5(3) . . ?
O1 C6 C5 122.3(4) . . ?
N2 C6 C5 116.1(3) . . ?
O2 C7 N2 120.4(3) . . ?
O2 C7 C8 123.2(4) . . ?
N2 C7 C8 116.3(3) . . ?
C13 C8 C9 119.8(3) . . ?
C13 C8 C7 122.2(4) . . ?
C9 C8 C7 118.0(3) . . ?
C10 C9 C5 117.8(3) . . ?
C10 C9 C8 117.3(3) . . ?
C5 C9 C8 124.8(3) . . ?
C9 C10 C2 122.0(3) . . ?
C9 C10 C11 123.3(3) . . ?
C2 C10 C11 114.7(3) . . ?
C12 C11 C10 118.9(3) . . ?
C12 C11 C14 136.3(3) . . ?
C10 C11 C14 104.8(3) . . ?
C11 C12 C13 118.8(3) . . ?
C8 C13 C12 121.8(4) . . ?
N3 C14 C1 123.4(3) . . ?
N3 C14 C11 128.7(3) . . ?
C1 C14 C11 107.9(3) . . ?
N3 C15 C16 117.5(3) . . ?
N3 C15 C20 122.7(3) . . ?
C16 C15 C20 119.7(3) . . ?
C15 C16 C17 118.9(3) . . ?
C15 C16 C46 120.8(3) . . ?
C17 C16 C46 120.2(3) . . ?
N4 C17 C18 121.1(3) . . ?
N4 C17 C16 118.1(3) . . ?
C18 C17 C16 120.8(3) . . ?
N5 C18 C17 121.4(3) . . ?
N5 C18 C19 118.3(3) . . ?
C17 C18 C19 120.3(3) . . ?
C20 C19 C18 118.6(3) . . ?
C20 C19 C35 120.5(3) . . ?
C18 C19 C35 120.8(3) . . ?
N1 C20 C19 117.0(3) . . ?
N1 C20 C15 121.6(3) . . ?
C19 C20 C15 121.4(3) . . ?
N5 C21 C34 121.7(3) . . ?
N5 C21 C22 118.3(3) . . ?
C34 C21 C22 120.0(3) . . ?
C23 C22 C27 120.4(3) . . ?
C23 C22 C21 120.1(3) . . ?
C27 C22 C21 119.5(3) . . ?
C24 C23 C22 121.0(3) . . ?
C23 C24 C25 119.0(4) . . ?
C26 C25 C24 120.5(3) . . ?
C25 C26 C27 122.0(3) . . ?
C26 C27 C22 117.1(4) . . ?
C26 C27 C28 122.5(3) . . ?
C22 C27 C28 120.4(3) . . ?
C29 C28 C33 116.8(4) . . ?
C29 C28 C27 122.3(3) . . ?
C33 C28 C27 120.9(3) . . ?
C30 C29 C28 121.6(4) . . ?
C29 C30 C31 120.9(3) . . ?
C32 C31 C30 118.8(4) . . ?
C31 C32 C33 121.0(4) . . ?
C32 C33 C28 120.8(3) . . ?
C32 C33 C34 120.5(3) . . ?
C28 C33 C34 118.7(3) . . ?
N4 C34 C21 122.0(3) . . ?
N4 C34 C33 117.6(3) . . ?
C21 C34 C33 120.5(3) . . ?
C36 C35 C19 177.2(4) . . ?
C35 C36 Si1 178.8(3) . . ?
C39 C37 C38 110.5(4) . . ?
C39 C37 Si1 113.5(3) . . ?
C38 C37 Si1 114.5(3) . . ?
C42 C40 C41 111.4(3) . . ?
C42 C40 Si1 113.8(3) . . ?
C41 C40 Si1 112.0(3) . . ?
C44 C43 C45 110.7(3) . . ?
C44 C43 Si1 111.1(3) . . ?
C45 C43 Si1 110.3(3) . . ?
C47 C46 C16 175.1(5) . . ?
C46 C47 Si2 176.8(3) . . ?
C49 C48 C50 110.0(5) . . ?
C49 C48 Si2 113.9(4) . . ?
C50 C48 Si2 110.8(4) . . ?
C53 C51 C52 111.5(4) . . ?
C53 C51 Si2 114.3(4) . . ?
C52 C51 Si2 111.0(3) . . ?
C55 C54 C56 110.0(5) . . ?
C55 C54 Si2 114.6(3) . . ?
C56 C54 Si2 112.9(4) . . ?
N2 C57 C58 112.4(4) . . ?
C59 C58 C57 116.1(4) . . ?
C58 C59 C60 111.4(5) . . ?
C61 C60 C59 118.4(5) . . ?
C60 C61 C62 112.9(7) . . ?

loop_
_geom_bond_atom_site_label_1
_geom_bond_atom_site_label_2
_geom_bond_distance
_geom_bond_site_symmetry_2
_geom_bond_publ_flag
Si1 C36 1.842(4) . ?
Si1 C40 1.882(4) . ?
Si1 C43 1.886(4) . ?
Si1 C37 1.890(5) . ?
Si2 C47 1.844(4) . ?
Si2 C48 1.866(5) . ?
Si2 C54 1.883(5) . ?
Si2 C51 1.903(5) . ?
O1 C6 1.215(5) . ?
O2 C7 1.214(5) . ?
N1 C1 1.303(4) . ?
N1 C20 1.389(4) . ?
N2 C6 1.402(5) . ?
N2 C7 1.408(5) . ?
N2 C57 1.482(4) . ?
N3 C14 1.305(5) . ?
N3 C15 1.381(4) . ?
N4 C34 1.331(5) . ?
N4 C17 1.360(4) . ?
N5 C21 1.328(5) . ?
N5 C18 1.355(4) . ?
C1 C14 1.451(5) . ?
C1 C2 1.484(5) . ?
C2 C3 1.369(5) . ?
C2 C10 1.403(5) . ?
C3 C4 1.411(5) . ?
C4 C5 1.381(6) . ?
C5 C9 1.402(5) . ?
C5 C6 1.489(5) . ?
C7 C8 1.472(5) . ?
C8 C13 1.391(6) . ?
C8 C9 1.409(5) . ?
C9 C10 1.393(5) . ?
C10 C11 1.410(5) . ?
C11 C12 1.374(5) . ?
C11 C14 1.479(5) . ?
C12 C13 1.418(5) . ?
C15 C16 1.415(5) . ?
C15 C20 1.425(5) . ?
C16 C17 1.423(5) . ?
C16 C46 1.430(5) . ?
C17 C18 1.413(5) . ?
C18 C19 1.425(5) . ?
C19 C20 1.404(5) . ?
C19 C35 1.424(5) . ?
C21 C34 1.420(5) . ?
C21 C22 1.467(5) . ?
C22 C23 1.397(6) . ?
C22 C27 1.407(5) . ?
C23 C24 1.379(5) . ?
C24 C25 1.390(6) . ?
C25 C26 1.369(6) . ?
C26 C27 1.403(5) . ?
C27 C28 1.460(6) . ?
C28 C29 1.412(5) . ?
C28 C33 1.414(5) . ?
C29 C30 1.359(6) . ?
C30 C31 1.395(6) . ?
C31 C32 1.381(5) . ?
C32 C33 1.381(6) . ?
C33 C34 1.470(5) . ?
C35 C36 1.203(5) . ?
C37 C39 1.526(6) . ?
C37 C38 1.534(6) . ?
C40 C42 1.529(6) . ?
C40 C41 1.532(6) . ?
C43 C44 1.515(7) . ?
C43 C45 1.538(6) . ?
C46 C47 1.188(5) . ?
C48 C49 1.525(8) . ?
C48 C50 1.544(8) . ?
C51 C53 1.509(7) . ?
C51 C52 1.522(7) . ?
C54 C55 1.525(7) . ?
C54 C56 1.542(8) . ?
C57 C58 1.520(7) . ?
C58 C59 1.468(7) . ?
C59 C60 1.536(8) . ?
C60 C61 1.457(9) . ?
C61 C62 1.496(9) . ?
